data_2225877
loop_
_publ_author_name
'Ozair, Lailatun Nazirah'
'Abdullah, Norbani'
'Khaledi, Hamid'
'Tiekink, Edward R. T.'

_publ_section_title
;
 Tetrakis(\m~2~-2,2-dimethylpropanoato-\k^2^<i>O</i>,<i>O</i>')bis[(pyridine-\k<i>N</i>)copper(II)]:
 a monoclinic polymorph
;
_journal_coeditor_code HB5416
_journal_issue 5
_journal_name_full 'Acta Crystallographica Section E'
_journal_page_first m589
_journal_page_last m590
_journal_paper_doi 10.1107/S1600536810015060
_journal_volume 66
_journal_year 2010
_chemical_formula_iupac '[Cu2 (C5 H9 O2)4 (C5 H5 N)2]'
_chemical_formula_moiety 'C30 H46 Cu2 N2 O8'
_chemical_formula_sum 'C30 H46 Cu2 N2 O8'
_chemical_formula_weight 689.80
_chemical_name_systematic
;
Tetrakis(\m~2~-2,2-dimethylpropanoato-\k^2^<i>O</i>,<i>O</i>')bis[(pyridine-
\k<i>N</i>)copper(II)]
;
_space_group_IT_number 14
_symmetry_cell_setting monoclinic
_symmetry_space_group_name_Hall '-P 2yn'
_symmetry_space_group_name_H-M 'P 1 21/n 1'
_atom_sites_solution_hydrogens geom
_atom_sites_solution_primary direct
_atom_sites_solution_secondary difmap
_audit_creation_method SHELXL-97
_cell_angle_alpha 90
_cell_angle_beta 104.515(3)
_cell_angle_gamma 90
_cell_formula_units_Z 4
_cell_length_a 9.4758(6)
_cell_length_b 20.0192(12)
_cell_length_c 18.6136(10)
_cell_measurement_reflns_used 6465
_cell_measurement_temperature 100(2)
_cell_measurement_theta_max 28.4
_cell_measurement_theta_min 2.2
_cell_volume 3418.3(4)
_computing_cell_refinement 'SAINT (Bruker, 2008)'
_computing_data_collection 'APEX2 (Bruker, 2008)'
_computing_data_reduction 'SAINT (Bruker, 2008)'
_computing_molecular_graphics 'ORTEP-3 (Farrugia, 1997) and DIAMOND (Brandenburg, 2006)'
_computing_publication_material 'publCIF (Westrip, 2010)'
_computing_structure_refinement 'SHELXL97 (Sheldrick, 2008)'
_computing_structure_solution 'SHELXS97 (Sheldrick, 2008)'
_diffrn_ambient_temperature 100(2)
_diffrn_measured_fraction_theta_full 1.000
_diffrn_measured_fraction_theta_max 1.000
_diffrn_measurement_device_type 'Bruker SMART APEX CCD'
_diffrn_measurement_method '\w scans'
_diffrn_radiation_monochromator graphite
_diffrn_radiation_source 'fine-focus sealed tube'
_diffrn_radiation_type MoK\a
_diffrn_radiation_wavelength 0.71073
_diffrn_reflns_av_R_equivalents 0.060
_diffrn_reflns_av_sigmaI/netI 0.055
_diffrn_reflns_limit_h_max 11
_diffrn_reflns_limit_h_min -11
_diffrn_reflns_limit_k_max 25
_diffrn_reflns_limit_k_min -25
_diffrn_reflns_limit_l_max 23
_diffrn_reflns_limit_l_min -23
_diffrn_reflns_number 28775
_diffrn_reflns_theta_full 26.5
_diffrn_reflns_theta_max 26.5
_diffrn_reflns_theta_min 1.5
_diffrn_standards_decay_% 0
_diffrn_standards_interval_count 0
_diffrn_standards_interval_time 0
_diffrn_standards_number 0
_exptl_absorpt_coefficient_mu 1.291
_exptl_absorpt_correction_T_max 0.820
_exptl_absorpt_correction_T_min 0.682
_exptl_absorpt_correction_type multi-scan
_exptl_absorpt_process_details '(SADABS; Sheldrick, 1996)'
_exptl_crystal_colour green
_exptl_crystal_density_diffrn 1.340
_exptl_crystal_density_method 'not measured'
_exptl_crystal_description block
_exptl_crystal_F_000 1448
_exptl_crystal_size_max 0.32
_exptl_crystal_size_mid 0.26
_exptl_crystal_size_min 0.16
_refine_diff_density_max 1.26
_refine_diff_density_min -0.75
_refine_ls_extinction_method none
_refine_ls_goodness_of_fit_ref 1.13
_refine_ls_hydrogen_treatment constr
_refine_ls_matrix_type full
_refine_ls_number_parameters 404
_refine_ls_number_reflns 7077
_refine_ls_number_restraints 12
_refine_ls_restrained_S_all 1.13
_refine_ls_R_factor_all 0.075
_refine_ls_R_factor_gt 0.058
_refine_ls_shift/su_max 0.001
_refine_ls_shift/su_mean 0.000
_refine_ls_structure_factor_coef Fsqd
_refine_ls_weighting_details 'calc w=1/[\s^2^(Fo^2^)+(0.0532P)^2^+12.7516P] where P=(Fo^2^+2Fc^2^)/3'
_refine_ls_weighting_scheme calc
_refine_ls_wR_factor_gt 0.147
_refine_ls_wR_factor_ref 0.156
_reflns_number_gt 5583
_reflns_number_total 7077
_reflns_threshold_expression I>2\s(I)
_cod_data_source_file hb5416.cif
_cod_data_source_block I
_cod_original_sg_symbol_Hall '-P 2yn '
_cod_original_sg_symbol_H-M 'P 21/n'
_cod_database_code 2225877
_cod_database_fobs_code 2225877

loop_
_symmetry_equiv_pos_as_xyz
'x, y, z'
'-x+1/2, y+1/2, -z+1/2'
'-x, -y, -z'
'x-1/2, -y-1/2, z-1/2'

loop_
_atom_site_type_symbol
_atom_site_label
_atom_site_fract_x
_atom_site_fract_y
_atom_site_fract_z
_atom_site_U_iso_or_equiv
_atom_site_adp_type
_atom_site_calc_flag
_atom_site_refinement_flags
_atom_site_occupancy
_atom_site_disorder_assembly
_atom_site_disorder_group
Cu Cu1 0.45858(5) 0.21308(2) 0.12035(3) 0.01076(14) Uani d . 1 . .
Cu Cu2 0.26828(5) 0.28113(2) 0.02145(3) 0.01059(14) Uani d . 1 . .
O O1 0.2929(3) 0.15985(17) 0.13229(18) 0.0249(8) Uani d . 1 . .
O O2 0.1310(3) 0.21490(17) 0.04446(18) 0.0234(7) Uani d . 1 . .
O O3 0.4621(4) 0.15777(16) 0.03288(17) 0.0246(8) Uani d . 1 . .
O O4 0.3063(4) 0.21771(15) -0.05224(16) 0.0206(7) Uani d . 1 . .
O O5 0.4194(4) 0.27884(16) 0.19295(16) 0.0227(7) Uani d . 1 . .
O O6 0.2568(3) 0.33601(16) 0.10715(16) 0.0219(7) Uani d . 1 . .
O O7 0.5986(3) 0.27532(16) 0.09663(18) 0.0233(7) Uani d . 1 A .
O O8 0.4386(3) 0.33408(16) 0.01196(18) 0.0217(7) Uani d . 1 A .
N N1 0.6203(4) 0.15694(17) 0.19951(18) 0.0127(7) Uani d . 1 . .
N N2 0.1082(4) 0.34034(17) -0.05504(18) 0.0114(7) Uani d . 1 . .
C C1 0.1662(5) 0.1693(2) 0.0920(2) 0.0162(9) Uani d . 1 . .
C C2 0.0475(5) 0.1208(2) 0.1027(3) 0.0229(10) Uani d . 1 . .
C C3 0.0191(7) 0.1362(4) 0.1771(3) 0.0458(16) Uani d . 1 . .
H H3A -0.0212 0.1813 0.1763 0.069 Uiso calc R 1 . .
H H3B 0.1106 0.1334 0.2157 0.069 Uiso calc R 1 . .
H H3C -0.0507 0.1038 0.1876 0.069 Uiso calc R 1 . .
C C4 0.1053(7) 0.0488(3) 0.1029(4) 0.0405(14) Uani d . 1 . .
H H4A 0.1948 0.0440 0.1426 0.061 Uiso calc R 1 . .
H H4B 0.1262 0.0393 0.0549 0.061 Uiso calc R 1 . .
H H4C 0.0317 0.0175 0.1112 0.061 Uiso calc R 1 . .
C C5 -0.0901(6) 0.1281(4) 0.0406(4) 0.0524(19) Uani d . 1 . .
H H5A -0.1589 0.0925 0.0446 0.079 Uiso calc R 1 . .
H H5B -0.0656 0.1246 -0.0074 0.079 Uiso calc R 1 . .
H H5C -0.1347 0.1716 0.0444 0.079 Uiso calc R 1 . .
C C6 0.3892(4) 0.1687(2) -0.0318(2) 0.0134(8) Uani d . 1 . .
C C7 0.3937(5) 0.1150(2) -0.0905(2) 0.0151(9) Uani d . 1 . .
C C8 0.5456(5) 0.0838(3) -0.0754(3) 0.0260(11) Uani d . 1 . .
H H8A 0.5710 0.0643 -0.0255 0.039 Uiso calc R 1 . .
H H8B 0.6170 0.1183 -0.0789 0.039 Uiso calc R 1 . .
H H8C 0.5462 0.0488 -0.1121 0.039 Uiso calc R 1 . .
C C9 0.2810(5) 0.0621(2) -0.0821(3) 0.0232(10) Uani d . 1 . .
H H9A 0.3111 0.0419 -0.0326 0.035 Uiso calc R 1 . .
H H9B 0.2749 0.0273 -0.1199 0.035 Uiso calc R 1 . .
H H9C 0.1854 0.0832 -0.0884 0.035 Uiso calc R 1 . .
C C10 0.3515(5) 0.1443(2) -0.1687(2) 0.0230(10) Uani d . 1 . .
H H10A 0.3551 0.1091 -0.2049 0.035 Uiso calc R 1 . .
H H10B 0.4198 0.1800 -0.1728 0.035 Uiso calc R 1 . .
H H10C 0.2525 0.1625 -0.1787 0.035 Uiso calc R 1 . .
C C11 0.3319(5) 0.3263(2) 0.1724(2) 0.0146(8) Uani d . 1 . .
C C12 0.3165(5) 0.3794(2) 0.2300(2) 0.0188(9) Uani d . 1 . .
C C13 0.1568(6) 0.3994(3) 0.2176(3) 0.0307(12) Uani d . 1 . .
H H13A 0.1483 0.4348 0.2526 0.046 Uiso calc R 1 . .
H H13B 0.0997 0.3605 0.2256 0.046 Uiso calc R 1 . .
H H13C 0.1200 0.4156 0.1667 0.046 Uiso calc R 1 . .
C C14 0.4075(6) 0.4394(3) 0.2171(3) 0.0332(12) Uani d . 1 . .
H H14A 0.3725 0.4548 0.1657 0.050 Uiso calc R 1 . .
H H14B 0.5100 0.4262 0.2263 0.050 Uiso calc R 1 . .
H H14C 0.3980 0.4756 0.2510 0.050 Uiso calc R 1 . .
C C15 0.3755(5) 0.3530(3) 0.3093(2) 0.0244(10) Uani d . 1 . .
H H15A 0.3713 0.3886 0.3449 0.037 Uiso calc R 1 . .
H H15B 0.4767 0.3385 0.3160 0.037 Uiso calc R 1 . .
H H15C 0.3161 0.3151 0.3177 0.037 Uiso calc R 1 . .
C C16 0.5650(5) 0.3216(2) 0.0502(2) 0.0140(8) Uani d . 1 . .
C C17A 0.6897(5) 0.3671(2) 0.0410(2) 0.0239(10) Uani d PD 0.734(6) A 1
C C18A 0.8277(7) 0.3287(4) 0.0437(5) 0.0402(19) Uani d PD 0.734(6) A 1
H H18A 0.8152 0.3020 -0.0016 0.060 Uiso calc PR 0.734(6) A 1
H H18B 0.8489 0.2990 0.0870 0.060 Uiso calc PR 0.734(6) A 1
H H18C 0.9087 0.3600 0.0475 0.060 Uiso calc PR 0.734(6) A 1
C C19A 0.6466(8) 0.4147(4) -0.0237(4) 0.0373(19) Uani d PD 0.734(6) A 1
H H19A 0.7232 0.4483 -0.0203 0.056 Uiso calc PR 0.734(6) A 1
H H19B 0.5550 0.4369 -0.0226 0.056 Uiso calc PR 0.734(6) A 1
H H19C 0.6336 0.3898 -0.0702 0.056 Uiso calc PR 0.734(6) A 1
C C20A 0.7221(9) 0.4117(4) 0.1122(4) 0.0397(19) Uani d PD 0.734(6) A 1
H H20A 0.7620 0.3840 0.1559 0.060 Uiso calc PR 0.734(6) A 1
H H20B 0.6317 0.4329 0.1169 0.060 Uiso calc PR 0.734(6) A 1
H H20C 0.7930 0.4463 0.1082 0.060 Uiso calc PR 0.734(6) A 1
C C17B 0.6897(5) 0.3671(2) 0.0410(2) 0.0239(10) Uani d PD 0.266(6) A 2
C C18B 0.8322(14) 0.3532(12) 0.0968(11) 0.0402(19) Uani d PD 0.266(6) A 2
H H18D 0.9104 0.3785 0.0835 0.060 Uiso calc PR 0.266(6) A 2
H H18E 0.8540 0.3053 0.0969 0.060 Uiso calc PR 0.266(6) A 2
H H18F 0.8247 0.3666 0.1464 0.060 Uiso calc PR 0.266(6) A 2
C C19B 0.711(2) 0.3343(10) -0.0311(8) 0.0373(19) Uani d PD 0.266(6) A 2
H H19D 0.6414 0.3536 -0.0741 0.056 Uiso calc PR 0.266(6) A 2
H H19E 0.6943 0.2860 -0.0295 0.056 Uiso calc PR 0.266(6) A 2
H H19F 0.8106 0.3425 -0.0353 0.056 Uiso calc PR 0.266(6) A 2
C C20B 0.636(2) 0.4363(6) 0.0178(13) 0.0397(19) Uani d PD 0.266(6) A 2
H H20D 0.5969 0.4566 0.0568 0.060 Uiso calc PR 0.266(6) A 2
H H20E 0.5582 0.4339 -0.0283 0.060 Uiso calc PR 0.266(6) A 2
H H20F 0.7162 0.4635 0.0097 0.060 Uiso calc PR 0.266(6) A 2
C C21 0.6186(5) 0.0903(2) 0.2011(3) 0.0212(10) Uani d . 1 . .
H H21 0.5543 0.0671 0.1615 0.025 Uiso calc R 1 . .
C C22 0.7063(6) 0.0535(2) 0.2577(3) 0.0266(11) Uani d . 1 . .
H H22 0.7017 0.0061 0.2572 0.032 Uiso calc R 1 . .
C C23 0.8012(5) 0.0870(3) 0.3153(2) 0.0247(11) Uani d . 1 . .
H H23 0.8628 0.0629 0.3549 0.030 Uiso calc R 1 . .
C C24 0.8046(5) 0.1551(3) 0.3142(2) 0.0234(10) Uani d . 1 . .
H H24 0.8681 0.1793 0.3531 0.028 Uiso calc R 1 . .
C C25 0.7131(5) 0.1884(2) 0.2548(2) 0.0215(10) Uani d . 1 . .
H H25 0.7170 0.2358 0.2536 0.026 Uiso calc R 1 . .
C C26 0.0947(5) 0.4055(2) -0.0447(2) 0.0173(9) Uani d . 1 . .
H H26 0.1561 0.4256 -0.0020 0.021 Uiso calc R 1 . .
C C27 -0.0046(5) 0.4454(2) -0.0933(3) 0.0246(10) Uani d . 1 . .
H H27 -0.0134 0.4915 -0.0833 0.030 Uiso calc R 1 . .
C C28 -0.0911(5) 0.4162(3) -0.1571(3) 0.0259(11) Uani d . 1 . .
H H28 -0.1586 0.4425 -0.1922 0.031 Uiso calc R 1 . .
C C29 -0.0778(5) 0.3487(3) -0.1689(3) 0.0242(10) Uani d . 1 . .
H H29 -0.1361 0.3276 -0.2119 0.029 Uiso calc R 1 . .
C C30 0.0230(5) 0.3123(2) -0.1163(2) 0.0182(9) Uani d . 1 . .
H H30 0.0320 0.2657 -0.1239 0.022 Uiso calc R 1 . .

loop_
_atom_site_aniso_label
_atom_site_aniso_U_11
_atom_site_aniso_U_22
_atom_site_aniso_U_33
_atom_site_aniso_U_12
_atom_site_aniso_U_13
_atom_site_aniso_U_23
Cu1 0.0098(2) 0.0124(3) 0.0083(2) -0.00001(19) -0.00105(18) 0.00013(18)
Cu2 0.0095(2) 0.0119(3) 0.0086(2) -0.00012(19) -0.00098(18) 0.00001(18)
O1 0.0145(16) 0.0320(19) 0.0222(17) -0.0075(14) -0.0069(13) 0.0127(14)
O2 0.0133(15) 0.0284(18) 0.0257(17) -0.0046(13) -0.0005(13) 0.0113(14)
O3 0.0311(19) 0.0243(18) 0.0120(15) 0.0147(14) -0.0063(13) -0.0042(13)
O4 0.0292(18) 0.0195(16) 0.0103(14) 0.0108(14) -0.0002(13) -0.0005(12)
O5 0.0270(18) 0.0248(18) 0.0126(15) 0.0133(14) -0.0021(13) -0.0028(13)
O6 0.0237(17) 0.0254(17) 0.0123(15) 0.0105(14) -0.0032(13) -0.0040(13)
O7 0.0134(15) 0.0272(18) 0.0266(17) -0.0039(13) -0.0001(13) 0.0112(14)
O8 0.0130(15) 0.0225(17) 0.0266(17) -0.0031(13) -0.0010(13) 0.0084(13)
N1 0.0112(17) 0.0171(18) 0.0079(16) 0.0042(14) -0.0012(13) -0.0012(13)
N2 0.0096(16) 0.0158(17) 0.0089(16) -0.0004(13) 0.0022(13) 0.0010(13)
C1 0.019(2) 0.019(2) 0.0090(19) -0.0055(17) 0.0001(16) -0.0002(16)
C2 0.017(2) 0.029(3) 0.021(2) -0.0090(19) 0.0013(18) 0.0088(19)
C3 0.036(3) 0.072(5) 0.037(3) -0.017(3) 0.023(3) -0.005(3)
C4 0.046(4) 0.026(3) 0.052(4) -0.013(3) 0.017(3) 0.006(3)
C5 0.027(3) 0.060(4) 0.055(4) -0.026(3) -0.018(3) 0.026(3)
C6 0.013(2) 0.014(2) 0.0116(19) -0.0021(16) 0.0015(16) 0.0010(16)
C7 0.014(2) 0.019(2) 0.0113(19) 0.0026(17) 0.0004(16) -0.0039(16)
C8 0.025(3) 0.028(3) 0.024(2) 0.010(2) 0.003(2) -0.005(2)
C9 0.031(3) 0.018(2) 0.020(2) -0.006(2) 0.006(2) -0.0052(18)
C10 0.029(3) 0.026(3) 0.012(2) 0.008(2) 0.0003(19) -0.0005(18)
C11 0.015(2) 0.016(2) 0.014(2) 0.0002(17) 0.0057(17) -0.0002(16)
C12 0.026(2) 0.014(2) 0.015(2) 0.0071(18) 0.0036(18) 0.0018(17)
C13 0.028(3) 0.044(3) 0.019(2) 0.020(2) 0.003(2) 0.000(2)
C14 0.047(3) 0.022(3) 0.029(3) -0.008(2) 0.008(2) -0.007(2)
C15 0.031(3) 0.030(3) 0.010(2) 0.012(2) 0.0025(19) -0.0015(18)
C16 0.014(2) 0.020(2) 0.0075(18) -0.0022(17) 0.0009(16) -0.0057(16)
C17A 0.015(2) 0.035(3) 0.022(2) -0.002(2) 0.0027(19) 0.007(2)
C18A 0.021(3) 0.044(5) 0.062(5) 0.001(3) 0.022(4) 0.008(4)
C19A 0.019(3) 0.048(4) 0.041(4) -0.011(3) 0.001(3) 0.021(4)
C20A 0.039(4) 0.047(5) 0.035(4) -0.028(4) 0.012(3) -0.013(3)
C17B 0.015(2) 0.035(3) 0.022(2) -0.002(2) 0.0027(19) 0.007(2)
C18B 0.021(3) 0.044(5) 0.062(5) 0.001(3) 0.022(4) 0.008(4)
C19B 0.019(3) 0.048(4) 0.041(4) -0.011(3) 0.001(3) 0.021(4)
C20B 0.039(4) 0.047(5) 0.035(4) -0.028(4) 0.012(3) -0.013(3)
C21 0.024(2) 0.017(2) 0.020(2) 0.0008(19) 0.0002(18) -0.0012(18)
C22 0.033(3) 0.018(2) 0.027(3) 0.008(2) 0.003(2) 0.0081(19)
C23 0.017(2) 0.039(3) 0.015(2) 0.012(2) -0.0027(18) 0.011(2)
C24 0.017(2) 0.040(3) 0.010(2) 0.004(2) -0.0015(17) -0.0037(19)
C25 0.019(2) 0.023(2) 0.018(2) 0.0034(19) -0.0050(18) -0.0082(18)
C26 0.016(2) 0.017(2) 0.016(2) -0.0021(17) -0.0009(17) 0.0010(17)
C27 0.023(2) 0.019(2) 0.030(3) 0.0036(19) 0.003(2) 0.004(2)
C28 0.023(2) 0.036(3) 0.016(2) 0.008(2) 0.0007(19) 0.009(2)
C29 0.016(2) 0.036(3) 0.017(2) 0.006(2) -0.0017(18) -0.004(2)
C30 0.013(2) 0.024(2) 0.015(2) 0.0032(18) -0.0026(17) -0.0068(17)

loop_
_atom_type_symbol
_atom_type_description
_atom_type_scat_dispersion_real
_atom_type_scat_dispersion_imag
_atom_type_scat_source
C C 0.0030 0.0020 'International Tables Vol C Tables 4.2.6.8 and 6.1.1.4'
H H 0.0000 0.0000 'International Tables Vol C Tables 4.2.6.8 and 6.1.1.4'
Cu Cu 0.3200 1.2650 'International Tables Vol C Tables 4.2.6.8 and 6.1.1.4'
N N 0.0060 0.0030 'International Tables Vol C Tables 4.2.6.8 and 6.1.1.4'
O O 0.0110 0.0060 'International Tables Vol C Tables 4.2.6.8 and 6.1.1.4'

loop_
_geom_angle_atom_site_label_1
_geom_angle_atom_site_label_2
_geom_angle_atom_site_label_3
_geom_angle_site_symmetry_1
_geom_angle_site_symmetry_3
_geom_angle
_geom_angle_publ_flag
O7 Cu1 O1 . . 170.12(13) ?
O7 Cu1 O3 . . 91.07(15) ?
O1 Cu1 O3 . . 88.17(15) ?
O7 Cu1 O5 . . 89.11(15) ?
O1 Cu1 O5 . . 89.51(15) ?
O3 Cu1 O5 . . 167.45(12) ?
O7 Cu1 N1 . . 94.62(13) ?
O1 Cu1 N1 . . 95.25(13) ?
O3 Cu1 N1 . . 96.60(13) ?
O5 Cu1 N1 . . 95.89(12) ?
O7 Cu1 Cu2 . . 84.03(9) ?
O1 Cu1 Cu2 . . 86.11(9) ?
O3 Cu1 Cu2 . . 82.12(9) ?
O5 Cu1 Cu2 . . 85.42(9) ?
N1 Cu1 Cu2 . . 178.11(9) ?
O6 Cu2 O4 . . 170.13(12) ?
O6 Cu2 O8 . . 89.16(14) ?
O4 Cu2 O8 . . 89.27(14) ?
O6 Cu2 O2 . . 91.47(14) ?
O4 Cu2 O2 . . 87.93(14) ?
O8 Cu2 O2 . . 167.25(13) ?
O6 Cu2 N2 . . 93.19(13) ?
O4 Cu2 N2 . . 96.66(12) ?
O8 Cu2 N2 . . 95.82(12) ?
O2 Cu2 N2 . . 96.86(13) ?
O6 Cu2 Cu1 . . 83.59(9) ?
O4 Cu2 Cu1 . . 86.57(9) ?
O8 Cu2 Cu1 . . 84.71(9) ?
O2 Cu2 Cu1 . . 82.71(9) ?
N2 Cu2 Cu1 . . 176.73(9) ?
C1 O1 Cu1 . . 121.5(3) ?
C1 O2 Cu2 . . 124.5(3) ?
C6 O3 Cu1 . . 125.2(3) ?
C6 O4 Cu2 . . 120.2(3) ?
C11 O5 Cu1 . . 121.1(3) ?
C11 O6 Cu2 . . 124.4(3) ?
C16 O7 Cu1 . . 124.0(3) ?
C16 O8 Cu2 . . 121.8(3) ?
C25 N1 C21 . . 117.7(4) ?
C25 N1 Cu1 . . 120.0(3) ?
C21 N1 Cu1 . . 121.7(3) ?
C26 N2 C30 . . 118.3(4) ?
C26 N2 Cu2 . . 121.4(3) ?
C30 N2 Cu2 . . 120.3(3) ?
O2 C1 O1 . . 124.9(4) ?
O2 C1 C2 . . 118.5(4) ?
O1 C1 C2 . . 116.6(4) ?
C3 C2 C5 . . 111.3(5) ?
C3 C2 C1 . . 107.2(4) ?
C5 C2 C1 . . 111.0(4) ?
C3 C2 C4 . . 109.5(5) ?
C5 C2 C4 . . 109.1(5) ?
C1 C2 C4 . . 108.7(4) ?
C2 C3 H3A . . 109.5 ?
C2 C3 H3B . . 109.5 ?
H3A C3 H3B . . 109.5 ?
C2 C3 H3C . . 109.5 ?
H3A C3 H3C . . 109.5 ?
H3B C3 H3C . . 109.5 ?
C2 C4 H4A . . 109.5 ?
C2 C4 H4B . . 109.5 ?
H4A C4 H4B . . 109.5 ?
C2 C4 H4C . . 109.5 ?
H4A C4 H4C . . 109.5 ?
H4B C4 H4C . . 109.5 ?
C2 C5 H5A . . 109.5 ?
C2 C5 H5B . . 109.5 ?
H5A C5 H5B . . 109.5 ?
C2 C5 H5C . . 109.5 ?
H5A C5 H5C . . 109.5 ?
H5B C5 H5C . . 109.5 ?
O3 C6 O4 . . 125.6(4) ?
O3 C6 C7 . . 117.1(4) ?
O4 C6 C7 . . 117.2(3) ?
C10 C7 C8 . . 110.0(4) ?
C10 C7 C9 . . 109.8(4) ?
C8 C7 C9 . . 110.2(4) ?
C10 C7 C6 . . 111.2(4) ?
C8 C7 C6 . . 110.3(3) ?
C9 C7 C6 . . 105.3(3) ?
C7 C8 H8A . . 109.5 ?
C7 C8 H8B . . 109.5 ?
H8A C8 H8B . . 109.5 ?
C7 C8 H8C . . 109.5 ?
H8A C8 H8C . . 109.5 ?
H8B C8 H8C . . 109.5 ?
C7 C9 H9A . . 109.5 ?
C7 C9 H9B . . 109.5 ?
H9A C9 H9B . . 109.5 ?
C7 C9 H9C . . 109.5 ?
H9A C9 H9C . . 109.5 ?
H9B C9 H9C . . 109.5 ?
C7 C10 H10A . . 109.5 ?
C7 C10 H10B . . 109.5 ?
H10A C10 H10B . . 109.5 ?
C7 C10 H10C . . 109.5 ?
H10A C10 H10C . . 109.5 ?
H10B C10 H10C . . 109.5 ?
O5 C11 O6 . . 125.5(4) ?
O5 C11 C12 . . 118.7(4) ?
O6 C11 C12 . . 115.8(4) ?
C13 C12 C14 . . 110.2(4) ?
C13 C12 C15 . . 110.1(4) ?
C14 C12 C15 . . 109.7(4) ?
C13 C12 C11 . . 109.8(4) ?
C14 C12 C11 . . 106.1(4) ?
C15 C12 C11 . . 110.9(3) ?
C12 C13 H13A . . 109.5 ?
C12 C13 H13B . . 109.5 ?
H13A C13 H13B . . 109.5 ?
C12 C13 H13C . . 109.5 ?
H13A C13 H13C . . 109.5 ?
H13B C13 H13C . . 109.5 ?
C12 C14 H14A . . 109.5 ?
C12 C14 H14B . . 109.5 ?
H14A C14 H14B . . 109.5 ?
C12 C14 H14C . . 109.5 ?
H14A C14 H14C . . 109.5 ?
H14B C14 H14C . . 109.5 ?
C12 C15 H15A . . 109.5 ?
C12 C15 H15B . . 109.5 ?
H15A C15 H15B . . 109.5 ?
C12 C15 H15C . . 109.5 ?
H15A C15 H15C . . 109.5 ?
H15B C15 H15C . . 109.5 ?
O7 C16 O8 . . 125.4(4) ?
O7 C16 C17B . . 116.5(4) ?
O8 C16 C17B . . 118.1(4) ?
O7 C16 C17A . . 116.5(4) ?
O8 C16 C17A . . 118.1(4) ?
C18A C17A C19A . . 114.0(5) ?
C18A C17A C16 . . 112.3(4) ?
C19A C17A C16 . . 113.6(4) ?
C18A C17A C20A . . 106.2(5) ?
C19A C17A C20A . . 105.8(6) ?
C16 C17A C20A . . 103.8(4) ?
C20B C17B C18B . . 123.4(12) ?
C20B C17B C16 . . 111.2(9) ?
C18B C17B C16 . . 113.3(9) ?
C20B C17B C19B . . 104.5(12) ?
C18B C17B C19B . . 103.3(12) ?
C16 C17B C19B . . 96.6(8) ?
C17B C18B H18D . . 109.5 ?
C17B C18B H18E . . 109.5 ?
H18D C18B H18E . . 109.5 ?
C17B C18B H18F . . 109.5 ?
H18D C18B H18F . . 109.5 ?
H18E C18B H18F . . 109.5 ?
C17B C19B H19D . . 109.5 ?
C17B C19B H19E . . 109.5 ?
H19D C19B H19E . . 109.5 ?
C17B C19B H19F . . 109.5 ?
H19D C19B H19F . . 109.5 ?
H19E C19B H19F . . 109.5 ?
C17B C20B H20D . . 109.5 ?
C17B C20B H20E . . 109.5 ?
H20D C20B H20E . . 109.5 ?
C17B C20B H20F . . 109.5 ?
H20D C20B H20F . . 109.5 ?
H20E C20B H20F . . 109.5 ?
N1 C21 C22 . . 122.8(4) ?
N1 C21 H21 . . 118.6 ?
C22 C21 H21 . . 118.6 ?
C21 C22 C23 . . 118.9(4) ?
C21 C22 H22 . . 120.6 ?
C23 C22 H22 . . 120.6 ?
C24 C23 C22 . . 118.9(4) ?
C24 C23 H23 . . 120.5 ?
C22 C23 H23 . . 120.5 ?
C23 C24 C25 . . 118.5(4) ?
C23 C24 H24 . . 120.7 ?
C25 C24 H24 . . 120.7 ?
N1 C25 C24 . . 123.1(4) ?
N1 C25 H25 . . 118.4 ?
C24 C25 H25 . . 118.4 ?
N2 C26 C27 . . 123.2(4) ?
N2 C26 H26 . . 118.4 ?
C27 C26 H26 . . 118.4 ?
C26 C27 C28 . . 118.3(4) ?
C26 C27 H27 . . 120.9 ?
C28 C27 H27 . . 120.9 ?
C29 C28 C27 . . 119.3(4) ?
C29 C28 H28 . . 120.4 ?
C27 C28 H28 . . 120.4 ?
C28 C29 C30 . . 118.4(4) ?
C28 C29 H29 . . 120.8 ?
C30 C29 H29 . . 120.8 ?
N2 C30 C29 . . 122.6(4) ?
N2 C30 H30 . . 118.7 ?
C29 C30 H30 . . 118.7 ?

loop_
_geom_bond_atom_site_label_1
_geom_bond_atom_site_label_2
_geom_bond_site_symmetry_2
_geom_bond_distance
_geom_bond_publ_flag
Cu1 O7 . 1.950(3) y
Cu1 O1 . 1.956(3) y
Cu1 O3 . 1.976(3) y
Cu1 O5 . 1.987(3) y
Cu1 N1 . 2.157(3) y
Cu1 Cu2 . 2.6139(7) ?
Cu2 O6 . 1.962(3) y
Cu2 O4 . 1.968(3) y
Cu2 O8 . 1.976(3) y
Cu2 O2 . 1.978(3) y
Cu2 N2 . 2.157(3) y
O1 C1 . 1.261(5) ?
O2 C1 . 1.257(5) ?
O3 C6 . 1.247(5) ?
O4 C6 . 1.255(5) ?
O5 C11 . 1.256(5) ?
O6 C11 . 1.260(5) ?
O7 C16 . 1.253(5) ?
O8 C16 . 1.255(5) ?
N1 C25 . 1.332(5) ?
N1 C21 . 1.335(6) ?
N2 C26 . 1.329(5) ?
N2 C30 . 1.343(5) ?
C1 C2 . 1.535(6) ?
C2 C3 . 1.506(7) ?
C2 C5 . 1.518(7) ?
C2 C4 . 1.541(8) ?
C3 H3A . 0.9800 ?
C3 H3B . 0.9800 ?
C3 H3C . 0.9800 ?
C4 H4A . 0.9800 ?
C4 H4B . 0.9800 ?
C4 H4C . 0.9800 ?
C5 H5A . 0.9800 ?
C5 H5B . 0.9800 ?
C5 H5C . 0.9800 ?
C6 C7 . 1.541(6) ?
C7 C10 . 1.527(6) ?
C7 C8 . 1.530(6) ?
C7 C9 . 1.540(6) ?
C8 H8A . 0.9800 ?
C8 H8B . 0.9800 ?
C8 H8C . 0.9800 ?
C9 H9A . 0.9800 ?
C9 H9B . 0.9800 ?
C9 H9C . 0.9800 ?
C10 H10A . 0.9800 ?
C10 H10B . 0.9800 ?
C10 H10C . 0.9800 ?
C11 C12 . 1.542(6) ?
C12 C13 . 1.526(6) ?
C12 C14 . 1.532(7) ?
C12 C15 . 1.535(6) ?
C13 H13A . 0.9800 ?
C13 H13B . 0.9800 ?
C13 H13C . 0.9800 ?
C14 H14A . 0.9800 ?
C14 H14B . 0.9800 ?
C14 H14C . 0.9800 ?
C15 H15A . 0.9800 ?
C15 H15B . 0.9800 ?
C15 H15C . 0.9800 ?
C16 C17B . 1.535(6) ?
C16 C17A . 1.535(6) ?
C17A C18A . 1.506(7) ?
C17A C19A . 1.510(6) ?
C17A C20A . 1.563(7) ?
C18A H18A . 0.9800 ?
C18A H18B . 0.9800 ?
C18A H18C . 0.9800 ?
C19A H19A . 0.9800 ?
C19A H19B . 0.9800 ?
C19A H19C . 0.9800 ?
C20A H20A . 0.9800 ?
C20A H20B . 0.9800 ?
C20A H20C . 0.9800 ?
C17B C20B . 1.503(10) ?
C17B C18B . 1.508(9) ?
C17B C19B . 1.553(9) ?
C18B H18D . 0.9800 ?
C18B H18E . 0.9800 ?
C18B H18F . 0.9800 ?
C19B H19D . 0.9800 ?
C19B H19E . 0.9800 ?
C19B H19F . 0.9800 ?
C20B H20D . 0.9800 ?
C20B H20E . 0.9800 ?
C20B H20F . 0.9800 ?
C21 C22 . 1.379(6) ?
C21 H21 . 0.9500 ?
C22 C23 . 1.388(7) ?
C22 H22 . 0.9500 ?
C23 C24 . 1.364(7) ?
C23 H23 . 0.9500 ?
C24 C25 . 1.392(6) ?
C24 H24 . 0.9500 ?
C25 H25 . 0.9500 ?
C26 C27 . 1.383(6) ?
C26 H26 . 0.9500 ?
C27 C28 . 1.391(7) ?
C27 H27 . 0.9500 ?
C28 C29 . 1.380(7) ?
C28 H28 . 0.9500 ?
C29 C30 . 1.391(6) ?
C29 H29 . 0.9500 ?
C30 H30 . 0.9500 ?

loop_
_geom_hbond_atom_site_label_D
_geom_hbond_atom_site_label_H
_geom_hbond_atom_site_label_A
_geom_hbond_site_symmetry_A
_geom_hbond_distance_DH
_geom_hbond_distance_HA
_geom_hbond_distance_DA
_geom_hbond_angle_DHA
C3 H3c Cg1 1_455 0.98 2.90 3.609(7) 130
C19b H19f Cg2 1_655 0.98 2.64 3.554(19) 154

loop_
_geom_torsion_atom_site_label_1
_geom_torsion_atom_site_label_2
_geom_torsion_atom_site_label_3
_geom_torsion_atom_site_label_4
_geom_torsion_site_symmetry_1
_geom_torsion_site_symmetry_2
_geom_torsion_site_symmetry_3
_geom_torsion_site_symmetry_4
_geom_torsion
_geom_torsion_publ_flag
O7 Cu1 Cu2 O6 . . . . -89.67(15) ?
O1 Cu1 Cu2 O6 . . . . 89.73(15) ?
O3 Cu1 Cu2 O6 . . . . 178.42(15) ?
O5 Cu1 Cu2 O6 . . . . -0.09(15) ?
O7 Cu1 Cu2 O4 . . . . 89.67(15) ?
O1 Cu1 Cu2 O4 . . . . -90.93(15) ?
O3 Cu1 Cu2 O4 . . . . -2.25(15) ?
O5 Cu1 Cu2 O4 . . . . 179.25(14) ?
O7 Cu1 Cu2 O8 . . . . 0.08(14) ?
O1 Cu1 Cu2 O8 . . . . 179.48(15) ?
O3 Cu1 Cu2 O8 . . . . -91.83(15) ?
O5 Cu1 Cu2 O8 . . . . 89.66(15) ?
O7 Cu1 Cu2 O2 . . . . 178.01(15) ?
O1 Cu1 Cu2 O2 . . . . -2.58(15) ?
O3 Cu1 Cu2 O2 . . . . 86.10(15) ?
O5 Cu1 Cu2 O2 . . . . -92.41(15) ?
O3 Cu1 O1 C1 . . . . -77.8(4) ?
O5 Cu1 O1 C1 . . . . 89.8(4) ?
N1 Cu1 O1 C1 . . . . -174.3(4) ?
Cu2 Cu1 O1 C1 . . . . 4.4(3) ?
O6 Cu2 O2 C1 . . . . -81.5(4) ?
O4 Cu2 O2 C1 . . . . 88.6(4) ?
O8 Cu2 O2 C1 . . . . 11.2(9) ?
N2 Cu2 O2 C1 . . . . -174.9(4) ?
Cu1 Cu2 O2 C1 . . . . 1.8(3) ?
O7 Cu1 O3 C6 . . . . -83.2(4) ?
O1 Cu1 O3 C6 . . . . 87.0(4) ?
O5 Cu1 O3 C6 . . . . 7.5(9) ?
N1 Cu1 O3 C6 . . . . -178.0(4) ?
Cu2 Cu1 O3 C6 . . . . 0.6(4) ?
O8 Cu2 O4 C6 . . . . 89.4(3) ?
O2 Cu2 O4 C6 . . . . -78.2(3) ?
N2 Cu2 O4 C6 . . . . -174.8(3) ?
Cu1 Cu2 O4 C6 . . . . 4.7(3) ?
O7 Cu1 O5 C11 . . . . 82.7(4) ?
O1 Cu1 O5 C11 . . . . -87.5(4) ?
O3 Cu1 O5 C11 . . . . -8.2(9) ?
N1 Cu1 O5 C11 . . . . 177.2(4) ?
Cu2 Cu1 O5 C11 . . . . -1.4(3) ?
O8 Cu2 O6 C11 . . . . -83.1(4) ?
O2 Cu2 O6 C11 . . . . 84.2(4) ?
N2 Cu2 O6 C11 . . . . -178.9(4) ?
Cu1 Cu2 O6 C11 . . . . 1.7(3) ?
O3 Cu1 O7 C16 . . . . 82.3(4) ?
O5 Cu1 O7 C16 . . . . -85.1(4) ?
N1 Cu1 O7 C16 . . . . 179.0(3) ?
Cu2 Cu1 O7 C16 . . . . 0.3(3) ?
O6 Cu2 O8 C16 . . . . 83.1(3) ?
O4 Cu2 O8 C16 . . . . -87.2(3) ?
O2 Cu2 O8 C16 . . . . -9.9(9) ?
N2 Cu2 O8 C16 . . . . 176.2(3) ?
Cu1 Cu2 O8 C16 . . . . -0.5(3) ?
O7 Cu1 N1 C25 . . . . 52.8(3) ?
O1 Cu1 N1 C25 . . . . -126.9(3) ?
O3 Cu1 N1 C25 . . . . 144.4(3) ?
O5 Cu1 N1 C25 . . . . -36.8(4) ?
O7 Cu1 N1 C21 . . . . -136.4(4) ?
O1 Cu1 N1 C21 . . . . 44.0(4) ?
O3 Cu1 N1 C21 . . . . -44.8(4) ?
O5 Cu1 N1 C21 . . . . 134.0(3) ?
O6 Cu2 N2 C26 . . . . 32.0(3) ?
O4 Cu2 N2 C26 . . . . -147.4(3) ?
O8 Cu2 N2 C26 . . . . -57.5(3) ?
O2 Cu2 N2 C26 . . . . 123.9(3) ?
O6 Cu2 N2 C30 . . . . -150.6(3) ?
O4 Cu2 N2 C30 . . . . 29.9(3) ?
O8 Cu2 N2 C30 . . . . 119.9(3) ?
O2 Cu2 N2 C30 . . . . -58.8(3) ?
Cu2 O2 C1 O1 . . . . 1.0(7) ?
Cu2 O2 C1 C2 . . . . -179.0(3) ?
Cu1 O1 C1 O2 . . . . -4.5(6) ?
Cu1 O1 C1 C2 . . . . 175.5(3) ?
O2 C1 C2 C3 . . . . -109.5(5) ?
O1 C1 C2 C3 . . . . 70.5(6) ?
O2 C1 C2 C5 . . . . 12.2(7) ?
O1 C1 C2 C5 . . . . -167.8(5) ?
O2 C1 C2 C4 . . . . 132.2(5) ?
O1 C1 C2 C4 . . . . -47.8(6) ?
Cu1 O3 C6 O4 . . . . 3.0(7) ?
Cu1 O3 C6 C7 . . . . -172.9(3) ?
Cu2 O4 C6 O3 . . . . -5.9(6) ?
Cu2 O4 C6 C7 . . . . 170.0(3) ?
O3 C6 C7 C10 . . . . -158.3(4) ?
O4 C6 C7 C10 . . . . 25.4(5) ?
O3 C6 C7 C8 . . . . -36.1(5) ?
O4 C6 C7 C8 . . . . 147.7(4) ?
O3 C6 C7 C9 . . . . 82.8(5) ?
O4 C6 C7 C9 . . . . -93.5(4) ?
Cu1 O5 C11 O6 . . . . 3.2(6) ?
Cu1 O5 C11 C12 . . . . -174.4(3) ?
Cu2 O6 C11 O5 . . . . -3.4(7) ?
Cu2 O6 C11 C12 . . . . 174.2(3) ?
O5 C11 C12 C13 . . . . -140.4(4) ?
O6 C11 C12 C13 . . . . 41.7(5) ?
O5 C11 C12 C14 . . . . 100.5(5) ?
O6 C11 C12 C14 . . . . -77.4(5) ?
O5 C11 C12 C15 . . . . -18.6(6) ?
O6 C11 C12 C15 . . . . 163.6(4) ?
Cu1 O7 C16 O8 . . . . -0.9(6) ?
Cu1 O7 C16 C17B . . . . 177.9(3) ?
Cu1 O7 C16 C17A . . . . 177.9(3) ?
Cu2 O8 C16 O7 . . . . 1.0(6) ?
Cu2 O8 C16 C17B . . . . -177.8(3) ?
Cu2 O8 C16 C17A . . . . -177.8(3) ?
O7 C16 C17A C18A . . . . 39.7(6) ?
O8 C16 C17A C18A . . . . -141.4(5) ?
C17B C16 C17A C18A . . . . 0E1(10) ?
O7 C16 C17A C19A . . . . 171.0(5) ?
O8 C16 C17A C19A . . . . -10.1(7) ?
C17B C16 C17A C19A . . . . 0E1(8) ?
O7 C16 C17A C20A . . . . -74.6(6) ?
O8 C16 C17A C20A . . . . 104.2(5) ?
C17B C16 C17A C20A . . . . 0E1(10) ?
O7 C16 C17B C20B . . . . -150.8(10) ?
O8 C16 C17B C20B . . . . 28.1(11) ?
C17A C16 C17B C20B . . . . 0(4) ?
O7 C16 C17B C18B . . . . -6.7(11) ?
O8 C16 C17B C18B . . . . 172.2(11) ?
C17A C16 C17B C18B . . . . 0E1(10) ?
O7 C16 C17B C19B . . . . 100.8(8) ?
O8 C16 C17B C19B . . . . -80.3(9) ?
C17A C16 C17B C19B . . . . 0E1(10) ?
C25 N1 C21 C22 . . . . 1.2(7) ?
Cu1 N1 C21 C22 . . . . -169.9(4) ?
N1 C21 C22 C23 . . . . -0.5(8) ?
C21 C22 C23 C24 . . . . 0.1(7) ?
C22 C23 C24 C25 . . . . -0.4(7) ?
C21 N1 C25 C24 . . . . -1.6(7) ?
Cu1 N1 C25 C24 . . . . 169.6(4) ?
C23 C24 C25 N1 . . . . 1.2(7) ?
C30 N2 C26 C27 . . . . 1.2(6) ?
Cu2 N2 C26 C27 . . . . 178.6(3) ?
N2 C26 C27 C28 . . . . -2.1(7) ?
C26 C27 C28 C29 . . . . 1.6(7) ?
C27 C28 C29 C30 . . . . -0.4(7) ?
C26 N2 C30 C29 . . . . 0.1(6) ?
Cu2 N2 C30 C29 . . . . -177.4(3) ?
C28 C29 C30 N2 . . . . -0.5(7) ?
